data_4064147
loop_
_publ_author_name
'Dzik, Wojciech I.'
'Fuente Arruga, Luis'
'Siegler, Maxime A.'
'Spek, Anthony L.'
'Reek, Joost N. H.'
'de Bruin, Bas'

_publ_section_title
;
 Open-Shell Organometallic [MII(dbcot(bislutidylamine)]2+Complexes (M =
 Rh, Ir): Unexpected Base-Assisted Reduction of the Metal Instead of Amine
 Ligand Deprotonation
;
_journal_issue 7
_journal_name_full Organometallics
_journal_page_first 1902
_journal_paper_doi 10.1021/om101157r
_journal_volume 30
_journal_year 2011
_chemical_formula_moiety 'C30 H29 N3 Rh, C3 H6 O, F6 P'
_chemical_formula_sum 'C33 H35 F6 N3 O P Rh'
_chemical_formula_weight 737.52
_chemical_name_systematic
; 
 ? 
;
_space_group_IT_number 9
_symmetry_cell_setting monoclinic
_symmetry_space_group_name_Hall 'C -2yc'
_symmetry_space_group_name_H-M 'C 1 c 1'
_atom_sites_solution_hydrogens difmap
_atom_sites_solution_primary heavy
_atom_sites_solution_secondary difmap
_audit_creation_method SHELXL-97
_cell_angle_alpha 90.00
_cell_angle_beta 101.3510(10)
_cell_angle_gamma 90.00
_cell_formula_units_Z 8
_cell_length_a 28.5187(8)
_cell_length_b 11.2036(3)
_cell_length_c 19.4833(4)
_cell_measurement_reflns_used 28680
_cell_measurement_temperature 110(2)
_cell_measurement_theta_max 27.50
_cell_measurement_theta_min 1.96
_cell_volume 6103.4(3)
_computing_cell_refinement 'PEAKREF (Schreurs, 2005)'
_computing_data_collection 'COLLECT (Nonius, 1999)'
_computing_data_reduction 'EVALCCD (Duisenberg et al., 2003)'
_computing_molecular_graphics 'PLATON (Spek, 2003)'
_computing_publication_material 'PLATON (Spek, 2003)'
_computing_structure_refinement 'SHELXL-97 (Sheldrick, 2008)'
_computing_structure_solution 'DIRDIF08 (Beurskens et al., 2008)'
_diffrn_ambient_temperature 110(2)
_diffrn_measured_fraction_theta_full 1.000
_diffrn_measured_fraction_theta_max 1.000
_diffrn_measurement_device_type 'Nonius KappaCCD diffractometer'
_diffrn_measurement_method '\f and \w scans'
_diffrn_radiation_monochromator graphite
_diffrn_radiation_source 'rotating anode'
_diffrn_radiation_type MoK\a
_diffrn_radiation_wavelength 0.71073
_diffrn_reflns_av_R_equivalents 0.0266
_diffrn_reflns_av_sigmaI/netI 0.0336
_diffrn_reflns_limit_h_max 36
_diffrn_reflns_limit_h_min -36
_diffrn_reflns_limit_k_max 14
_diffrn_reflns_limit_k_min -14
_diffrn_reflns_limit_l_max 25
_diffrn_reflns_limit_l_min -25
_diffrn_reflns_number 45704
_diffrn_reflns_theta_full 27.50
_diffrn_reflns_theta_max 27.50
_diffrn_reflns_theta_min 1.96
_exptl_absorpt_coefficient_mu 0.682
_exptl_absorpt_correction_T_max 0.92
_exptl_absorpt_correction_T_min 0.85
_exptl_absorpt_correction_type analytical
_exptl_absorpt_process_details '(SADABS; Sheldrick, 2008)'
_exptl_crystal_colour yellow
_exptl_crystal_density_diffrn 1.605
_exptl_crystal_density_method 'not measured'
_exptl_crystal_description 'irregular block'
_exptl_crystal_F_000 3008
_exptl_crystal_size_max 0.32
_exptl_crystal_size_mid 0.24
_exptl_crystal_size_min 0.20
_refine_diff_density_max 0.610
_refine_diff_density_min -0.550
_refine_diff_density_rms 0.069
_refine_ls_abs_structure_details 'Flack H D (1983), Acta Cryst. A39, 876-881'
_refine_ls_abs_structure_Flack 0.484(13)
_refine_ls_extinction_method none
_refine_ls_goodness_of_fit_ref 1.047
_refine_ls_hydrogen_treatment mixed
_refine_ls_matrix_type full
_refine_ls_number_parameters 850
_refine_ls_number_reflns 13953
_refine_ls_number_restraints 12
_refine_ls_restrained_S_all 1.047
_refine_ls_R_factor_all 0.0368
_refine_ls_R_factor_gt 0.0281
_refine_ls_shift/su_max 0.001
_refine_ls_shift/su_mean 0.000
_refine_ls_structure_factor_coef Fsqd
_refine_ls_weighting_details 'calc w=1/[\s^2^(Fo^2^)+(0.0256P)^2^+7.5537P] where P=(Fo^2^+2Fc^2^)/3'
_refine_ls_weighting_scheme calc
_refine_ls_wR_factor_gt 0.0569
_refine_ls_wR_factor_ref 0.0600
_reflns_number_gt 12593
_reflns_number_total 13953
_reflns_threshold_expression I>2\s(I)
_cod_data_source_file om101157r_si_002.cif
_cod_data_source_block s4223a
_cod_original_sg_symbol_H-M 'C c'
_cod_database_code 4064147

loop_
_symmetry_equiv_pos_as_xyz
'x, y, z'
'x, -y, z+1/2'
'x+1/2, y+1/2, z'
'x+1/2, -y+1/2, z+1/2'

loop_
_atom_site_label
_atom_site_type_symbol
_atom_site_fract_x
_atom_site_fract_y
_atom_site_fract_z
_atom_site_U_iso_or_equiv
_atom_site_adp_type
_atom_site_occupancy
_atom_site_symmetry_multiplicity
_atom_site_calc_flag
_atom_site_refinement_flags
Rh1 Rh 0.042863(7) 0.931430(18) 0.099173(9) 0.01117(5) Uani 1 1 d .
C1A C 0.07670(12) 0.8586(3) 0.02207(16) 0.0138(6) Uani 1 1 d D
H1A H 0.1034(9) 0.810(3) 0.0395(17) 0.017 Uiso 1 1 d D
C2A C 0.03074(12) 0.8045(3) 0.02090(17) 0.0126(7) Uani 1 1 d D
H2A H 0.0322(11) 0.7258(18) 0.0387(16) 0.015 Uiso 1 1 d D
C3A C -0.01217(11) 0.8326(3) -0.03317(16) 0.0131(6) Uani 1 1 d .
C4A C -0.03265(11) 0.9452(3) -0.03097(17) 0.0148(7) Uani 1 1 d .
C5A C -0.00936(11) 1.0277(3) 0.02605(16) 0.0146(6) Uani 1 1 d D
H5B H 0.3888(10) -0.045(3) 0.1437(16) 0.018 Uiso 1 1 d D
H5A H -0.0310(10) 1.065(3) 0.0510(16) 0.018 Uiso 1 1 d D
C6A C 0.03544(14) 1.0784(3) 0.0265(2) 0.0137(8) Uani 1 1 d D
H6A H 0.0425(11) 1.149(2) 0.0516(15) 0.016 Uiso 1 1 d D
C7A C 0.06307(13) 1.0581(3) -0.02960(19) 0.0153(8) Uani 1 1 d .
C8A C 0.08462(12) 0.9474(3) -0.03163(19) 0.0145(7) Uani 1 1 d .
C9A C -0.03319(11) 0.7507(3) -0.08392(16) 0.0169(7) Uani 1 1 d .
H9A H -0.0199 0.6731 -0.0850 0.020 Uiso 1 1 calc R
C10A C -0.07370(12) 0.7828(3) -0.13319(18) 0.0214(7) Uani 1 1 d .
H10A H -0.0880 0.7272 -0.1678 0.026 Uiso 1 1 calc R
C11A C -0.09292(12) 0.8961(3) -0.13150(18) 0.0226(7) Uani 1 1 d .
H11A H -0.1200 0.9186 -0.1657 0.027 Uiso 1 1 calc R
C12A C -0.07295(11) 0.9761(3) -0.08049(17) 0.0194(7) Uani 1 1 d .
H12A H -0.0868 1.0530 -0.0791 0.023 Uiso 1 1 calc R
C13A C 0.06900(12) 1.1471(3) -0.07693(18) 0.0206(7) Uani 1 1 d .
H13A H 0.0545 1.2231 -0.0749 0.025 Uiso 1 1 calc R
C14A C 0.09637(12) 1.1238(3) -0.12741(17) 0.0227(8) Uani 1 1 d .
H14A H 0.1004 1.1837 -0.1603 0.027 Uiso 1 1 calc R
C15A C 0.11746(12) 1.0137(3) -0.12945(17) 0.0232(7) Uani 1 1 d .
H15A H 0.1359 0.9978 -0.1641 0.028 Uiso 1 1 calc R
C16A C 0.11204(12) 0.9253(3) -0.08112(19) 0.0192(8) Uani 1 1 d .
H16A H 0.1272 0.8501 -0.0823 0.023 Uiso 1 1 calc R
C17A C 0.03884(12) 0.7308(3) 0.19376(16) 0.0163(7) Uani 1 1 d .
C18A C 0.05088(12) 0.6314(3) 0.23560(18) 0.0206(7) Uani 1 1 d .
H18A H 0.0268 0.5858 0.2509 0.025 Uiso 1 1 calc R
C19A C 0.09823(14) 0.5993(3) 0.25485(19) 0.0239(8) Uani 1 1 d .
H19A H 0.1071 0.5298 0.2822 0.029 Uiso 1 1 calc R
C20A C 0.13254(12) 0.6695(3) 0.23397(17) 0.0222(7) Uani 1 1 d .
H20A H 0.1654 0.6494 0.2479 0.027 Uiso 1 1 calc R
C21A C 0.11936(12) 0.7691(3) 0.19292(17) 0.0174(7) Uani 1 1 d .
C22A C 0.15656(12) 0.8501(3) 0.17477(19) 0.0259(8) Uani 1 1 d .
H22A H 0.1436 0.8917 0.1309 0.039 Uiso 1 1 calc R
H22B H 0.1846 0.8032 0.1692 0.039 Uiso 1 1 calc R
H22C H 0.1659 0.9087 0.2123 0.039 Uiso 1 1 calc R
C23A C -0.01207(11) 0.7721(3) 0.17138(16) 0.0166(6) Uani 1 1 d .
H23A H -0.0265 0.7356 0.1258 0.020 Uiso 1 1 calc R
H23B H -0.0310 0.7469 0.2063 0.020 Uiso 1 1 calc R
C24A C -0.00151(11) 0.9651(3) 0.23265(16) 0.0156(7) Uani 1 1 d .
H24A H 0.0138 0.9081 0.2691 0.019 Uiso 1 1 calc R
H24B H -0.0315 0.9931 0.2455 0.019 Uiso 1 1 calc R
C25A C 0.03119(13) 1.0701(3) 0.23189(19) 0.0152(8) Uani 1 1 d .
C26A C 0.03231(12) 1.1591(3) 0.28028(17) 0.0190(7) Uani 1 1 d .
H26A H 0.0092 1.1610 0.3094 0.023 Uiso 1 1 calc R
C27A C 0.06721(12) 1.2463(3) 0.28661(17) 0.0243(7) Uani 1 1 d .
H27A H 0.0689 1.3083 0.3203 0.029 Uiso 1 1 calc R
C28A C 0.09932(12) 1.2405(3) 0.24281(17) 0.0207(7) Uani 1 1 d .
H28A H 0.1246 1.2971 0.2474 0.025 Uiso 1 1 calc R
C29A C 0.09531(11) 1.1525(3) 0.19167(17) 0.0165(6) Uani 1 1 d .
C30A C 0.12886(12) 1.1531(3) 0.14187(17) 0.0205(7) Uani 1 1 d .
H30A H 0.1206 1.0878 0.1081 0.031 Uiso 1 1 calc R
H30B H 0.1617 1.1424 0.1679 0.031 Uiso 1 1 calc R
H30C H 0.1263 1.2294 0.1169 0.031 Uiso 1 1 calc R
N1A N 0.07218(10) 0.7970(2) 0.17125(14) 0.0139(6) Uani 1 1 d .
N2A N 0.06131(11) 1.0676(2) 0.18565(15) 0.0130(7) Uani 1 1 d .
N3A N -0.01317(9) 0.9023(2) 0.16499(14) 0.0142(5) Uani 1 1 d D
H3C H -0.0416(7) 0.924(3) 0.1466(16) 0.017 Uiso 1 1 d D
P1A P 0.09911(3) 0.49524(8) 0.48076(4) 0.02274(17) Uani 1 1 d .
F1A F 0.10334(9) 0.5599(2) 0.40979(10) 0.0487(6) Uani 1 1 d .
F2A F 0.07993(8) 0.37718(19) 0.43886(10) 0.0437(5) Uani 1 1 d .
F3A F 0.09512(9) 0.43416(19) 0.55328(10) 0.0472(6) Uani 1 1 d .
F4A F 0.11806(8) 0.61436(17) 0.52156(10) 0.0377(5) Uani 1 1 d .
F5A F 0.15234(9) 0.4493(2) 0.48972(15) 0.0593(7) Uani 1 1 d .
F6A F 0.04586(8) 0.5430(3) 0.47264(13) 0.0585(7) Uani 1 1 d .
Rh2 Rh 0.313730(7) 0.085339(18) 0.097028(9) 0.01180(5) Uani 1 1 d .
C1B C 0.27900(12) 0.1502(3) 0.17510(16) 0.0150(6) Uani 1 1 d D
H1B H 0.2503(9) 0.197(3) 0.1560(17) 0.018 Uiso 1 1 d D
C2B C 0.32403(12) 0.2088(3) 0.17706(18) 0.0152(7) Uani 1 1 d D
H2B H 0.3217(12) 0.2871(18) 0.1610(17) 0.018 Uiso 1 1 d D
C3B C 0.36829(11) 0.1812(3) 0.23076(16) 0.0145(6) Uani 1 1 d .
C4B C 0.38881(12) 0.0691(3) 0.22664(17) 0.0139(7) Uani 1 1 d .
C5B C 0.36695(11) -0.0115(3) 0.16900(16) 0.0136(6) Uani 1 1 d D
C6B C 0.32238(14) -0.0651(3) 0.1673(2) 0.0137(8) Uani 1 1 d D
H6B H 0.3142(11) -0.135(2) 0.1413(15) 0.016 Uiso 1 1 d D
C7B C 0.29457(12) -0.0501(3) 0.22433(18) 0.0142(7) Uani 1 1 d .
C8B C 0.27205(13) 0.0584(3) 0.22749(18) 0.0164(7) Uani 1 1 d .
C9B C 0.39014(12) 0.2620(3) 0.28116(16) 0.0178(7) Uani 1 1 d .
H9B H 0.3769 0.3394 0.2833 0.021 Uiso 1 1 calc R
C10B C 0.43120(12) 0.2301(3) 0.32833(17) 0.0200(7) Uani 1 1 d .
H10B H 0.4459 0.2858 0.3627 0.024 Uiso 1 1 calc R
C11B C 0.45087(11) 0.1179(3) 0.32579(17) 0.0185(7) Uani 1 1 d .
H11B H 0.4785 0.0958 0.3591 0.022 Uiso 1 1 calc R
C12B C 0.43011(11) 0.0373(3) 0.27436(16) 0.0176(7) Uani 1 1 d .
H12B H 0.4440 -0.0391 0.2717 0.021 Uiso 1 1 calc R
C13B C 0.29012(12) -0.1414(3) 0.27079(18) 0.0196(7) Uani 1 1 d .
H13B H 0.3060 -0.2154 0.2685 0.024 Uiso 1 1 calc R
C14B C 0.26239(12) -0.1230(3) 0.32021(18) 0.0239(8) Uani 1 1 d .
H14B H 0.2590 -0.1852 0.3520 0.029 Uiso 1 1 calc R
C15B C 0.23945(12) -0.0153(3) 0.32427(18) 0.0244(8) Uani 1 1 d .
H15B H 0.2206 -0.0038 0.3588 0.029 Uiso 1 1 calc R
C16B C 0.24395(12) 0.0756(3) 0.27816(19) 0.0194(8) Uani 1 1 d .
H16B H 0.2281 0.1495 0.2807 0.023 Uiso 1 1 calc R
C17B C 0.31364(11) 0.2932(3) 0.00505(16) 0.0148(6) Uani 1 1 d .
C18B C 0.29909(12) 0.3906(3) -0.03738(17) 0.0209(7) Uani 1 1 d .
H18B H 0.3221 0.4425 -0.0507 0.025 Uiso 1 1 calc R
C19B C 0.25099(14) 0.4117(3) -0.06010(19) 0.0222(8) Uani 1 1 d .
H19B H 0.2403 0.4803 -0.0874 0.027 Uiso 1 1 calc R
C20B C 0.21879(12) 0.3317(3) -0.04247(17) 0.0196(7) Uani 1 1 d .
H20B H 0.1855 0.3428 -0.0595 0.023 Uiso 1 1 calc R
C21B C 0.23461(11) 0.2348(3) -0.00002(17) 0.0165(7) Uani 1 1 d .
C22B C 0.19997(12) 0.1442(3) 0.01637(17) 0.0207(7) Uani 1 1 d .
H22D H 0.2028 0.0708 -0.0098 0.031 Uiso 1 1 calc R
H22E H 0.1674 0.1756 0.0030 0.031 Uiso 1 1 calc R
H22F H 0.2070 0.1270 0.0667 0.031 Uiso 1 1 calc R
C23B C 0.36545(11) 0.2602(3) 0.02888(17) 0.0168(6) Uani 1 1 d .
H23C H 0.3844 0.2909 -0.0047 0.020 Uiso 1 1 calc R
H23D H 0.3781 0.2958 0.0753 0.020 Uiso 1 1 calc R
C24B C 0.35805(12) 0.0715(3) -0.03595(18) 0.0178(8) Uani 1 1 d .
H24C H 0.3883 0.0535 -0.0514 0.021 Uiso 1 1 calc R
H24D H 0.3395 0.1276 -0.0702 0.021 Uiso 1 1 calc R
C25B C 0.33004(12) -0.0419(3) -0.03548(17) 0.0161(7) Uani 1 1 d .
C26B C 0.33320(13) -0.1297(3) -0.08457(18) 0.0249(8) Uani 1 1 d .
H26B H 0.3551 -0.1217 -0.1153 0.030 Uiso 1 1 calc R
C27B C 0.30430(14) -0.2282(3) -0.08811(19) 0.0315(9) Uani 1 1 d .
H27B H 0.3065 -0.2907 -0.1203 0.038 Uiso 1 1 calc R
C28B C 0.27200(14) -0.2350(3) -0.04426(19) 0.0304(9) Uani 1 1 d .
H28B H 0.2508 -0.3011 -0.0473 0.036 Uiso 1 1 calc R
C29B C 0.27028(12) -0.1455(3) 0.00435(17) 0.0204(7) Uani 1 1 d .
C30B C 0.23491(12) -0.1560(3) 0.05179(19) 0.0272(8) Uani 1 1 d .
H30D H 0.2367 -0.0846 0.0813 0.041 Uiso 1 1 calc R
H30E H 0.2423 -0.2268 0.0815 0.041 Uiso 1 1 calc R
H30F H 0.2026 -0.1634 0.0236 0.041 Uiso 1 1 calc R
N1B N 0.28166(9) 0.2175(2) 0.02559(14) 0.0136(6) Uani 1 1 d .
N2B N 0.29989(10) -0.0501(3) 0.00946(15) 0.0155(6) Uani 1 1 d .
N3B N 0.36902(9) 0.1293(2) 0.03304(13) 0.0161(6) Uani 1 1 d D
H3D H 0.3977(8) 0.105(3) 0.0565(16) 0.019 Uiso 1 1 d D
P1B P 0.37218(3) 0.60742(8) 0.12623(5) 0.01974(18) Uani 1 1 d .
F1B F 0.38270(7) 0.54100(18) 0.05815(10) 0.0372(5) Uani 1 1 d .
F2B F 0.38063(7) 0.48386(17) 0.16846(11) 0.0377(5) Uani 1 1 d .
F3B F 0.36260(7) 0.67204(17) 0.19528(9) 0.0310(4) Uani 1 1 d .
F4B F 0.36486(7) 0.73038(17) 0.08425(9) 0.0313(4) Uani 1 1 d .
F5B F 0.42824(6) 0.63661(16) 0.14926(9) 0.0282(4) Uani 1 1 d .
F6B F 0.31681(7) 0.57813(19) 0.10320(11) 0.0399(5) Uani 1 1 d .
C1S C 0.23046(13) 0.4487(3) 0.2258(2) 0.0341(8) Uani 1 1 d .
C2S C 0.21207(14) 0.4587(4) 0.1488(2) 0.0426(9) Uani 1 1 d .
H2S1 H 0.1821 0.4141 0.1360 0.064 Uiso 1 1 calc R
H2S2 H 0.2357 0.4257 0.1237 0.064 Uiso 1 1 calc R
H2S3 H 0.2064 0.5429 0.1361 0.064 Uiso 1 1 calc R
C3S C 0.27553(14) 0.5122(4) 0.2538(2) 0.0517(11) Uani 1 1 d .
H3S1 H 0.2830 0.5045 0.3049 0.077 Uiso 1 1 calc R
H3S2 H 0.2720 0.5968 0.2411 0.077 Uiso 1 1 calc R
H3S3 H 0.3015 0.4775 0.2341 0.077 Uiso 1 1 calc R
O1S O 0.21112(11) 0.3921(3) 0.26416(17) 0.0613(9) Uani 1 1 d .
C4S C 0.47677(12) 0.0727(3) 0.57406(18) 0.0193(7) Uani 1 1 d .
C5S C 0.45550(11) 0.1459(3) 0.51218(16) 0.0264(7) Uani 1 1 d .
H5S1 H 0.4430 0.0932 0.4727 0.040 Uiso 1 1 calc R
H5S2 H 0.4801 0.1982 0.4997 0.040 Uiso 1 1 calc R
H5S3 H 0.4294 0.1945 0.5233 0.040 Uiso 1 1 calc R
C6S C 0.51560(13) 0.1301(3) 0.62590(17) 0.0341(8) Uani 1 1 d .
H6S1 H 0.5223 0.0819 0.6687 0.051 Uiso 1 1 calc R
H6S2 H 0.5055 0.2103 0.6370 0.051 Uiso 1 1 calc R
H6S3 H 0.5446 0.1360 0.6061 0.051 Uiso 1 1 calc R
O2S O 0.46309(8) -0.0270(2) 0.58318(13) 0.0315(5) Uani 1 1 d .

loop_
_atom_site_aniso_label
_atom_site_aniso_U_11
_atom_site_aniso_U_22
_atom_site_aniso_U_33
_atom_site_aniso_U_23
_atom_site_aniso_U_13
_atom_site_aniso_U_12
Rh1 0.01123(11) 0.01283(10) 0.00971(11) 0.00055(9) 0.00270(9) 0.00112(9)
C1A 0.0177(17) 0.0134(14) 0.0105(16) -0.0021(11) 0.0035(13) 0.0038(12)
C2A 0.0159(17) 0.0105(15) 0.0119(17) 0.0000(11) 0.0039(13) 0.0016(12)
C3A 0.0126(16) 0.0173(15) 0.0109(16) 0.0014(11) 0.0060(13) -0.0045(11)
C4A 0.0117(17) 0.0192(15) 0.0147(18) 0.0041(12) 0.0052(14) -0.0003(12)
C5A 0.0182(16) 0.0139(14) 0.0118(16) 0.0017(11) 0.0032(13) 0.0054(12)
C6A 0.0164(19) 0.0091(16) 0.0135(19) 0.0021(11) -0.0020(15) 0.0031(12)
C7A 0.0138(18) 0.0179(16) 0.0132(18) 0.0004(13) 0.0005(14) -0.0071(13)
C8A 0.0091(17) 0.0205(16) 0.0141(19) -0.0021(13) 0.0025(14) -0.0058(13)
C9A 0.0167(17) 0.0196(15) 0.0161(17) -0.0006(12) 0.0075(14) -0.0019(12)
C10A 0.0170(17) 0.0324(19) 0.0144(17) -0.0047(13) 0.0018(14) -0.0070(14)
C11A 0.0186(18) 0.0312(18) 0.0163(18) 0.0069(14) -0.0006(14) -0.0052(14)
C12A 0.0145(16) 0.0254(17) 0.0188(18) 0.0068(13) 0.0045(14) 0.0010(13)
C13A 0.0178(17) 0.0240(17) 0.0178(19) 0.0036(13) -0.0022(14) -0.0060(13)
C14A 0.0207(19) 0.033(2) 0.0129(17) 0.0053(14) 0.0004(15) -0.0113(14)
C15A 0.0161(17) 0.044(2) 0.0104(16) -0.0028(14) 0.0040(14) -0.0119(15)
C16A 0.014(2) 0.029(2) 0.014(2) -0.0077(12) 0.0016(16) -0.0041(12)
C17A 0.0230(17) 0.0128(14) 0.0139(16) -0.0019(11) 0.0057(13) 0.0020(12)
C18A 0.0234(17) 0.0178(17) 0.0220(18) 0.0036(13) 0.0079(14) -0.0005(13)
C19A 0.039(2) 0.0140(15) 0.0184(18) 0.0047(13) 0.0051(16) 0.0086(14)
C20A 0.0210(18) 0.0274(18) 0.0173(18) -0.0012(13) 0.0019(14) 0.0105(13)
C21A 0.0197(18) 0.0201(16) 0.0122(17) -0.0010(12) 0.0027(14) 0.0053(13)
C22A 0.0126(17) 0.036(2) 0.028(2) 0.0061(15) 0.0014(15) 0.0038(14)
C23A 0.0147(15) 0.0215(16) 0.0146(15) 0.0009(12) 0.0055(12) -0.0037(12)
C24A 0.0178(16) 0.0212(16) 0.0081(15) 0.0016(13) 0.0029(12) 0.0033(14)
C25A 0.0150(16) 0.0173(17) 0.0119(16) 0.0041(12) -0.0008(13) 0.0047(12)
C26A 0.0274(17) 0.0199(16) 0.0101(15) 0.0016(12) 0.0045(13) 0.0064(13)
C27A 0.0360(19) 0.0220(16) 0.0120(15) -0.0048(12) -0.0022(14) 0.0025(14)
C28A 0.0266(18) 0.0169(15) 0.0157(16) -0.0011(12) -0.0027(13) -0.0019(13)
C29A 0.0185(15) 0.0139(14) 0.0153(16) 0.0001(11) -0.0015(12) 0.0006(11)
C30A 0.0212(16) 0.0199(16) 0.0203(17) 0.0006(12) 0.0044(14) -0.0054(12)
N1A 0.0167(14) 0.0144(13) 0.0108(14) 0.0016(10) 0.0028(11) 0.0037(11)
N2A 0.0146(14) 0.0163(14) 0.0082(14) -0.0003(10) 0.0021(11) 0.0015(10)
N3A 0.0127(13) 0.0175(13) 0.0129(13) 0.0011(10) 0.0035(10) 0.0011(10)
P1A 0.0263(4) 0.0216(4) 0.0206(4) 0.0016(3) 0.0052(3) -0.0077(3)
F1A 0.0767(16) 0.0462(14) 0.0243(11) 0.0062(9) 0.0127(11) -0.0199(12)
F2A 0.0723(15) 0.0366(12) 0.0244(10) -0.0078(9) 0.0149(10) -0.0243(11)
F3A 0.0763(16) 0.0411(13) 0.0238(10) 0.0016(9) 0.0084(10) -0.0293(11)
F4A 0.0531(13) 0.0236(10) 0.0339(11) -0.0016(8) 0.0024(10) -0.0113(9)
F5A 0.0438(14) 0.0543(15) 0.0812(19) -0.0022(14) 0.0154(14) 0.0117(12)
F6A 0.0296(12) 0.0862(19) 0.0577(15) -0.0073(14) 0.0037(11) 0.0053(12)
Rh2 0.01131(12) 0.01406(10) 0.01013(11) -0.00021(9) 0.00238(9) 0.00089(9)
C1B 0.0150(16) 0.0165(15) 0.0133(16) -0.0006(12) 0.0023(13) 0.0012(12)
C2B 0.0194(18) 0.0117(15) 0.0143(17) -0.0030(12) 0.0025(14) 0.0019(13)
C3B 0.0122(15) 0.0197(15) 0.0125(16) 0.0033(12) 0.0048(13) -0.0008(11)
C4B 0.0159(17) 0.0190(16) 0.0076(16) 0.0029(11) 0.0041(14) -0.0034(12)
C5B 0.0122(15) 0.0129(14) 0.0155(16) 0.0044(11) 0.0023(13) 0.0046(11)
C6B 0.0176(19) 0.0132(16) 0.0117(19) 0.0003(12) 0.0062(15) -0.0015(12)
C7B 0.0101(17) 0.0194(16) 0.0121(18) 0.0029(13) -0.0005(13) -0.0019(13)
C8B 0.0136(18) 0.0262(16) 0.0082(17) -0.0004(14) -0.0010(14) -0.0026(14)
C9B 0.0226(18) 0.0182(15) 0.0140(17) -0.0020(12) 0.0072(14) -0.0036(13)
C10B 0.0210(18) 0.0287(18) 0.0106(16) -0.0028(13) 0.0037(14) -0.0072(13)
C11B 0.0137(16) 0.0306(18) 0.0110(16) 0.0019(14) 0.0021(13) -0.0018(14)
C12B 0.0169(16) 0.0194(16) 0.0163(17) 0.0050(12) 0.0032(14) -0.0009(12)
C13B 0.0165(17) 0.0244(18) 0.0165(18) 0.0023(14) -0.0003(14) -0.0040(13)
C14B 0.0173(18) 0.036(2) 0.0166(18) 0.0088(14) -0.0005(15) -0.0115(15)
C15B 0.0150(18) 0.045(2) 0.0130(17) 0.0000(15) 0.0032(14) -0.0079(15)
C16B 0.015(2) 0.029(2) 0.014(2) -0.0038(12) 0.0020(16) -0.0001(12)
C17B 0.0155(16) 0.0165(15) 0.0132(16) -0.0025(11) 0.0048(13) 0.0002(12)
C18B 0.0301(19) 0.0146(16) 0.0183(17) 0.0008(12) 0.0053(14) -0.0004(13)
C19B 0.0290(19) 0.0164(16) 0.0202(19) -0.0009(13) 0.0027(15) 0.0112(13)
C20B 0.0205(17) 0.0220(16) 0.0155(17) -0.0019(12) 0.0018(14) 0.0085(13)
C21B 0.0128(16) 0.0251(17) 0.0112(16) -0.0077(12) 0.0016(13) 0.0052(12)
C22B 0.0157(17) 0.0303(18) 0.0160(17) 0.0007(13) 0.0025(14) -0.0012(14)
C23B 0.0155(15) 0.0177(15) 0.0176(16) 0.0013(12) 0.0042(12) -0.0017(12)
C24B 0.0137(15) 0.0253(18) 0.0160(17) 0.0019(13) 0.0067(12) 0.0058(13)
C25B 0.0149(16) 0.0215(17) 0.0106(16) 0.0007(13) -0.0005(13) 0.0083(14)
C26B 0.0288(18) 0.0263(18) 0.0193(17) -0.0026(14) 0.0044(14) 0.0100(15)
C27B 0.044(2) 0.0258(19) 0.0215(18) -0.0111(14) 0.0000(17) 0.0119(16)
C28B 0.040(2) 0.0171(17) 0.028(2) -0.0019(14) -0.0069(17) -0.0024(15)
C29B 0.0218(17) 0.0203(16) 0.0164(17) 0.0003(12) -0.0032(13) 0.0029(13)
C30B 0.0234(18) 0.0240(17) 0.033(2) 0.0002(14) 0.0016(16) -0.0086(14)
N1B 0.0141(14) 0.0165(13) 0.0105(14) -0.0030(10) 0.0033(11) 0.0023(10)
N2B 0.0145(14) 0.0146(13) 0.0159(15) -0.0001(11) -0.0012(12) 0.0011(11)
N3B 0.0124(13) 0.0207(14) 0.0145(14) 0.0023(11) 0.0012(11) 0.0027(11)
P1B 0.0155(4) 0.0215(4) 0.0230(4) -0.0008(3) 0.0056(3) 0.0043(3)
F1B 0.0313(10) 0.0397(12) 0.0449(12) -0.0215(10) 0.0182(9) -0.0087(9)
F2B 0.0327(11) 0.0205(10) 0.0620(14) 0.0107(10) 0.0143(10) 0.0026(8)
F3B 0.0432(11) 0.0316(11) 0.0201(9) -0.0008(8) 0.0108(8) 0.0092(9)
F4B 0.0390(11) 0.0339(11) 0.0228(9) 0.0086(8) 0.0104(8) 0.0160(9)
F5B 0.0212(9) 0.0267(10) 0.0343(11) 0.0027(8) -0.0007(8) -0.0026(8)
F6B 0.0157(9) 0.0690(14) 0.0356(11) -0.0045(11) 0.0063(8) -0.0025(10)
C1S 0.0273(18) 0.0232(18) 0.054(2) -0.0007(16) 0.0121(18) -0.0020(15)
C2S 0.042(2) 0.041(2) 0.040(2) -0.0073(17) -0.0041(17) -0.0075(17)
C3S 0.042(2) 0.070(3) 0.046(2) -0.015(2) 0.016(2) -0.023(2)
O1S 0.0512(18) 0.070(2) 0.064(2) 0.0205(16) 0.0139(16) -0.0222(16)
C4S 0.0109(15) 0.0269(18) 0.0190(16) -0.0009(12) 0.0006(12) -0.0028(12)
C5S 0.0253(17) 0.0285(18) 0.0234(16) 0.0019(14) -0.0001(13) -0.0049(14)
C6S 0.041(2) 0.0248(18) 0.0291(18) 0.0048(14) -0.0111(15) -0.0135(15)
O2S 0.0222(11) 0.0238(12) 0.0463(14) 0.0079(11) 0.0014(10) -0.0092(9)

loop_
_atom_type_symbol
_atom_type_description
_atom_type_scat_dispersion_real
_atom_type_scat_dispersion_imag
_atom_type_scat_source
C C 0.0033 0.0016 'International Tables Vol C Tables 4.2.6.8 and 6.1.1.4'
H H 0.0000 0.0000 'International Tables Vol C Tables 4.2.6.8 and 6.1.1.4'
F F 0.0171 0.0103 'International Tables Vol C Tables 4.2.6.8 and 6.1.1.4'
N N 0.0061 0.0033 'International Tables Vol C Tables 4.2.6.8 and 6.1.1.4'
O O 0.0106 0.0060 'International Tables Vol C Tables 4.2.6.8 and 6.1.1.4'
P P 0.1023 0.0942 'International Tables Vol C Tables 4.2.6.8 and 6.1.1.4'
Rh Rh -1.1178 0.9187 'International Tables Vol C Tables 4.2.6.8 and 6.1.1.4'

loop_
_geom_angle_atom_site_label_1
_geom_angle_atom_site_label_2
_geom_angle_atom_site_label_3
_geom_angle
C2A Rh1 C1A 40.42(12)
C2A Rh1 N1A 89.25(11)
C1A Rh1 N1A 91.20(11)
C2A Rh1 C5A 82.06(12)
C1A Rh1 C5A 94.42(12)
N1A Rh1 C5A 158.95(11)
C2A Rh1 C6A 93.47(14)
C1A Rh1 C6A 80.02(13)
N1A Rh1 C6A 162.73(13)
C5A Rh1 C6A 37.96(13)
C2A Rh1 N2A 176.23(13)
C1A Rh1 N2A 136.31(12)
N1A Rh1 N2A 88.97(11)
C5A Rh1 N2A 100.71(11)
C6A Rh1 N2A 87.27(11)
C2A Rh1 N3A 106.58(11)
C1A Rh1 N3A 145.49(11)
N1A Rh1 N3A 75.64(10)
C5A Rh1 N3A 88.47(11)
C6A Rh1 N3A 119.60(13)
N2A Rh1 N3A 76.17(10)
C2A C1A C8A 122.1(3)
C2A C1A Rh1 68.31(18)
C8A C1A Rh1 113.3(2)
C2A C1A H1A 115(2)
C8A C1A H1A 115(2)
Rh1 C1A H1A 115(2)
C1A C2A C3A 122.9(3)
C1A C2A Rh1 71.26(18)
C3A C2A Rh1 111.9(2)
C1A C2A H2A 114(2)
C3A C2A H2A 115(2)
Rh1 C2A H2A 113(2)
C4A C3A C9A 119.5(3)
C4A C3A C2A 117.5(3)
C9A C3A C2A 122.9(3)
C12A C4A C3A 119.9(3)
C12A C4A C5A 123.1(3)
C3A C4A C5A 117.0(3)
C6A C5A C4A 121.9(3)
C6A C5A Rh1 71.60(19)
C4A C5A Rh1 109.4(2)
C6A C5A H5A 120(2)
C4A C5A H5A 114(2)
Rh1 C5A H5A 108(2)
C5A C6A C7A 123.4(3)
C5A C6A Rh1 70.44(18)
C7A C6A Rh1 111.7(2)
C5A C6A H6A 117(2)
C7A C6A H6A 115(2)
Rh1 C6A H6A 109(2)
C8A C7A C13A 120.6(3)
C8A C7A C6A 117.4(3)
C13A C7A C6A 122.0(3)
C16A C8A C7A 119.7(3)
C16A C8A C1A 123.8(3)
C7A C8A C1A 116.5(3)
C3A C9A C10A 120.0(3)
C3A C9A H9A 120.0
C10A C9A H9A 120.0
C11A C10A C9A 119.9(3)
C11A C10A H10A 120.1
C9A C10A H10A 120.1
C12A C11A C10A 120.3(3)
C12A C11A H11A 119.9
C10A C11A H11A 119.9
C11A C12A C4A 120.5(3)
C11A C12A H12A 119.8
C4A C12A H12A 119.8
C7A C13A C14A 119.4(3)
C7A C13A H13A 120.3
C14A C13A H13A 120.3
C15A C14A C13A 119.8(3)
C15A C14A H14A 120.1
C13A C14A H14A 120.1
C14A C15A C16A 120.6(3)
C14A C15A H15A 119.7
C16A C15A H15A 119.7
C8A C16A C15A 119.9(3)
C8A C16A H16A 120.1
C15A C16A H16A 120.1
N1A C17A C18A 121.8(3)
N1A C17A C23A 116.0(3)
C18A C17A C23A 122.2(3)
C19A C18A C17A 119.1(3)
C19A C18A H18A 120.4
C17A C18A H18A 120.4
C18A C19A C20A 119.1(3)
C18A C19A H19A 120.4
C20A C19A H19A 120.4
C19A C20A C21A 120.3(3)
C19A C20A H20A 119.9
C21A C20A H20A 119.9
N1A C21A C20A 120.2(3)
N1A C21A C22A 119.4(3)
C20A C21A C22A 120.3(3)
C21A C22A H22A 109.5
C21A C22A H22B 109.5
H22A C22A H22B 109.5
C21A C22A H22C 109.5
H22A C22A H22C 109.5
H22B C22A H22C 109.5
N3A C23A C17A 109.6(2)
N3A C23A H23A 109.8
C17A C23A H23A 109.8
N3A C23A H23B 109.8
C17A C23A H23B 109.8
H23A C23A H23B 108.2
N3A C24A C25A 113.3(3)
N3A C24A H24A 108.9
C25A C24A H24A 108.9
N3A C24A H24B 108.9
C25A C24A H24B 108.9
H24A C24A H24B 107.7
N2A C25A C26A 122.6(3)
N2A C25A C24A 117.6(3)
C26A C25A C24A 119.6(3)
C25A C26A C27A 119.7(3)
C25A C26A H26A 120.2
C27A C26A H26A 120.2
C28A C27A C26A 117.9(3)
C28A C27A H27A 121.0
C26A C27A H27A 121.0
C27A C28A C29A 120.6(3)
C27A C28A H28A 119.7
C29A C28A H28A 119.7
N2A C29A C28A 121.3(3)
N2A C29A C30A 119.3(3)
C28A C29A C30A 119.4(3)
C29A C30A H30A 109.5
C29A C30A H30B 109.5
H30A C30A H30B 109.5
C29A C30A H30C 109.5
H30A C30A H30C 109.5
H30B C30A H30C 109.5
C17A N1A C21A 119.3(3)
C17A N1A Rh1 113.4(2)
C21A N1A Rh1 127.2(2)
C29A N2A C25A 117.7(3)
C29A N2A Rh1 126.9(2)
C25A N2A Rh1 115.0(2)
C23A N3A C24A 113.7(3)
C23A N3A Rh1 100.74(18)
C24A N3A Rh1 112.24(19)
C23A N3A H3C 109(2)
C24A N3A H3C 105(2)
Rh1 N3A H3C 116(2)
F5A P1A F1A 90.51(14)
F5A P1A F6A 179.09(16)
F1A P1A F6A 89.68(14)
F5A P1A F4A 89.63(13)
F1A P1A F4A 88.61(11)
F6A P1A F4A 89.49(13)
F5A P1A F2A 90.68(14)
F1A P1A F2A 90.57(11)
F6A P1A F2A 90.21(14)
F4A P1A F2A 179.13(13)
F5A P1A F3A 89.83(14)
F1A P1A F3A 178.22(13)
F6A P1A F3A 89.96(14)
F4A P1A F3A 89.64(11)
F2A P1A F3A 91.17(11)
C2B Rh2 C1B 40.35(13)
C2B Rh2 N1B 90.38(11)
C1B Rh2 N1B 91.71(11)
C2B Rh2 C5B 82.41(12)
C1B Rh2 C5B 94.32(12)
N1B Rh2 C5B 160.56(11)
C2B Rh2 C6B 93.62(14)
C1B Rh2 C6B 79.76(13)
N1B Rh2 C6B 161.30(12)
C5B Rh2 C6B 38.00(13)
C2B Rh2 N3B 105.14(12)
C1B Rh2 N3B 143.84(11)
N1B Rh2 N3B 75.00(10)
C5B Rh2 N3B 89.43(10)
C6B Rh2 N3B 121.22(12)
C2B Rh2 N2B 178.14(13)
C1B Rh2 N2B 137.88(12)
N1B Rh2 N2B 89.12(10)
C5B Rh2 N2B 98.62(11)
C6B Rh2 N2B 86.29(12)
N3B Rh2 N2B 76.45(10)
C2B C1B C8B 122.4(3)
C2B C1B Rh2 68.34(18)
C8B C1B Rh2 113.7(2)
C2B C1B H1B 116(2)
C8B C1B H1B 114(2)
Rh2 C1B H1B 113(2)
C1B C2B C3B 123.2(3)
C1B C2B Rh2 71.31(18)
C3B C2B Rh2 111.3(2)
C1B C2B H2B 115(2)
C3B C2B H2B 115(2)
Rh2 C2B H2B 113(2)
C9B C3B C4B 119.5(3)
C9B C3B C2B 123.8(3)
C4B C3B C2B 116.7(3)
C3B C4B C12B 120.0(3)
C3B C4B C5B 118.3(3)
C12B C4B C5B 121.6(3)
C6B C5B C4B 121.7(3)
C6B C5B Rh2 71.29(19)
C4B C5B Rh2 109.01(19)
C6B C5B H5B 121(2)
C4B C5B H5B 114(2)
Rh2 C5B H5B 108(2)
C5B C6B C7B 123.0(3)
C5B C6B Rh2 70.70(18)
C7B C6B Rh2 111.9(2)
C5B C6B H6B 120(2)
C7B C6B H6B 113(2)
Rh2 C6B H6B 109(2)
C8B C7B C13B 121.1(3)
C8B C7B C6B 116.8(3)
C13B C7B C6B 122.1(3)
C7B C8B C16B 119.2(3)
C7B C8B C1B 116.8(3)
C16B C8B C1B 124.0(3)
C10B C9B C3B 120.2(3)
C10B C9B H9B 119.9
C3B C9B H9B 119.9
C11B C10B C9B 120.5(3)
C11B C10B H10B 119.8
C9B C10B H10B 119.8
C10B C11B C12B 119.9(3)
C10B C11B H11B 120.1
C12B C11B H11B 120.1
C11B C12B C4B 119.9(3)
C11B C12B H12B 120.1
C4B C12B H12B 120.1
C14B C13B C7B 119.0(3)
C14B C13B H13B 120.5
C7B C13B H13B 120.5
C13B C14B C15B 120.9(3)
C13B C14B H14B 119.5
C15B C14B H14B 119.5
C16B C15B C14B 120.0(3)
C16B C15B H15B 120.0
C14B C15B H15B 120.0
C15B C16B C8B 119.8(3)
C15B C16B H16B 120.1
C8B C16B H16B 120.1
N1B C17B C18B 121.8(3)
N1B C17B C23B 115.5(3)
C18B C17B C23B 122.6(3)
C19B C18B C17B 119.4(3)
C19B C18B H18B 120.3
C17B C18B H18B 120.3
C20B C19B C18B 118.7(3)
C20B C19B H19B 120.7
C18B C19B H19B 120.7
C19B C20B C21B 120.4(3)
C19B C20B H20B 119.8
C21B C20B H20B 119.8
N1B C21B C20B 121.1(3)
N1B C21B C22B 118.4(3)
C20B C21B C22B 120.5(3)
C21B C22B H22D 109.5
C21B C22B H22E 109.5
H22D C22B H22E 109.5
C21B C22B H22F 109.5
H22D C22B H22F 109.5
H22E C22B H22F 109.5
N3B C23B C17B 108.4(2)
N3B C23B H23C 110.0
C17B C23B H23C 110.0
N3B C23B H23D 110.0
C17B C23B H23D 110.0
H23C C23B H23D 108.4
N3B C24B C25B 112.7(3)
N3B C24B H24C 109.1
C25B C24B H24C 109.1
N3B C24B H24D 109.1
C25B C24B H24D 109.1
H24C C24B H24D 107.8
N2B C25B C26B 122.5(3)
N2B C25B C24B 118.0(3)
C26B C25B C24B 119.3(3)
C27B C26B C25B 119.0(3)
C27B C26B H26B 120.5
C25B C26B H26B 120.5
C26B C27B C28B 118.9(3)
C26B C27B H27B 120.6
C28B C27B H27B 120.6
C27B C28B C29B 120.1(3)
C27B C28B H28B 119.9
C29B C28B H28B 119.9
N2B C29B C28B 121.0(3)
N2B C29B C30B 120.1(3)
C28B C29B C30B 118.9(3)
C29B C30B H30D 109.5
C29B C30B H30E 109.5
H30D C30B H30E 109.5
C29B C30B H30F 109.5
H30D C30B H30F 109.5
H30E C30B H30F 109.5
C21B N1B C17B 118.5(3)
C21B N1B Rh2 127.8(2)
C17B N1B Rh2 113.7(2)
C25B N2B C29B 118.3(3)
C25B N2B Rh2 114.0(2)
C29B N2B Rh2 126.8(2)
C24B N3B C23B 112.9(2)
C24B N3B Rh2 111.37(19)
C23B N3B Rh2 101.57(18)
C24B N3B H3D 110(2)
C23B N3B H3D 112(2)
Rh2 N3B H3D 109(2)
F6B P1B F4B 90.63(11)
F6B P1B F3B 90.36(11)
F4B P1B F3B 90.78(10)
F6B P1B F1B 90.45(11)
F4B P1B F1B 90.21(11)
F3B P1B F1B 178.72(13)
F6B P1B F2B 90.41(11)
F4B P1B F2B 178.90(12)
F3B P1B F2B 89.56(11)
F1B P1B F2B 89.43(12)
F6B P1B F5B 179.73(14)
F4B P1B F5B 89.44(10)
F3B P1B F5B 89.90(11)
F1B P1B F5B 89.29(10)
F2B P1B F5B 89.52(10)
O1S C1S C3S 120.0(4)
O1S C1S C2S 123.7(4)
C3S C1S C2S 116.3(3)
C1S C2S H2S1 109.5
C1S C2S H2S2 109.5
H2S1 C2S H2S2 109.5
C1S C2S H2S3 109.5
H2S1 C2S H2S3 109.5
H2S2 C2S H2S3 109.5
C1S C3S H3S1 109.5
C1S C3S H3S2 109.5
H3S1 C3S H3S2 109.5
C1S C3S H3S3 109.5
H3S1 C3S H3S3 109.5
H3S2 C3S H3S3 109.5
O2S C4S C5S 122.5(3)
O2S C4S C6S 121.2(3)
C5S C4S C6S 116.3(3)
C4S C5S H5S1 109.5
C4S C5S H5S2 109.5
H5S1 C5S H5S2 109.5
C4S C5S H5S3 109.5
H5S1 C5S H5S3 109.5
H5S2 C5S H5S3 109.5
C4S C6S H6S1 109.5
C4S C6S H6S2 109.5
H6S1 C6S H6S2 109.5
C4S C6S H6S3 109.5
H6S1 C6S H6S3 109.5
H6S2 C6S H6S3 109.5

loop_
_geom_bond_atom_site_label_1
_geom_bond_atom_site_label_2
_geom_bond_distance
Rh1 C2A 2.064(3)
Rh1 C1A 2.103(3)
Rh1 N1A 2.116(3)
Rh1 C5A 2.139(3)
Rh1 C6A 2.154(3)
Rh1 N2A 2.257(3)
Rh1 N3A 2.261(3)
C1A C2A 1.440(5)
C1A C8A 1.493(5)
C1A H1A 0.944(17)
C2A C3A 1.483(4)
C2A H2A 0.946(17)
C3A C4A 1.394(4)
C3A C9A 1.395(4)
C4A C12A 1.391(4)
C4A C5A 1.497(4)
C5A C6A 1.396(5)
C5A H5A 0.951(17)
C6A C7A 1.486(6)
C6A H6A 0.928(17)
C7A C8A 1.388(5)
C7A C13A 1.391(5)
C8A C16A 1.378(5)
C9A C10A 1.396(4)
C9A H9A 0.9500
C10A C11A 1.385(5)
C10A H10A 0.9500
C11A C12A 1.376(5)
C11A H11A 0.9500
C12A H12A 0.9500
C13A C14A 1.395(5)
C13A H13A 0.9500
C14A C15A 1.376(5)
C14A H14A 0.9500
C15A C16A 1.396(5)
C15A H15A 0.9500
C16A H16A 0.9500
C17A N1A 1.346(4)
C17A C18A 1.383(4)
C17A C23A 1.505(4)
C18A C19A 1.376(5)
C18A H18A 0.9500
C19A C20A 1.378(5)
C19A H19A 0.9500
C20A C21A 1.381(4)
C20A H20A 0.9500
C21A N1A 1.365(4)
C21A C22A 1.491(5)
C22A H22A 0.9800
C22A H22B 0.9800
C22A H22C 0.9800
C23A N3A 1.464(4)
C23A H23A 0.9900
C23A H23B 0.9900
C24A N3A 1.473(4)
C24A C25A 1.503(5)
C24A H24A 0.9900
C24A H24B 0.9900
C25A N2A 1.362(5)
C25A C26A 1.369(5)
C26A C27A 1.383(5)
C26A H26A 0.9500
C27A C28A 1.371(5)
C27A H27A 0.9500
C28A C29A 1.390(4)
C28A H28A 0.9500
C29A N2A 1.347(4)
C29A C30A 1.491(5)
C30A H30A 0.9800
C30A H30B 0.9800
C30A H30C 0.9800
N3A H3C 0.856(18)
P1A F5A 1.580(2)
P1A F1A 1.587(2)
P1A F6A 1.589(2)
P1A F4A 1.592(2)
P1A F2A 1.594(2)
P1A F3A 1.594(2)
Rh2 C2B 2.062(3)
Rh2 C1B 2.101(3)
Rh2 N1B 2.113(3)
Rh2 C5B 2.147(3)
Rh2 C6B 2.155(4)
Rh2 N3B 2.249(3)
Rh2 N2B 2.259(3)
C1B C2B 1.436(5)
C1B C8B 1.490(5)
C1B H1B 0.980(17)
C2B C3B 1.505(5)
C2B H2B 0.929(17)
C3B C9B 1.390(4)
C3B C4B 1.395(4)
C4B C12B 1.395(4)
C4B C5B 1.479(4)
C5B C6B 1.400(5)
C5B H5B 0.943(17)
C6B C7B 1.497(5)
C6B H6B 0.933(17)
C7B C8B 1.382(5)
C7B C13B 1.388(5)
C8B C16B 1.402(5)
C9B C10B 1.386(5)
C9B H9B 0.9500
C10B C11B 1.381(5)
C10B H10B 0.9500
C11B C12B 1.391(4)
C11B H11B 0.9500
C12B H12B 0.9500
C13B C14B 1.376(5)
C13B H13B 0.9500
C14B C15B 1.382(5)
C14B H14B 0.9500
C15B C16B 1.380(5)
C15B H15B 0.9500
C16B H16B 0.9500
C17B N1B 1.361(4)
C17B C18B 1.383(4)
C17B C23B 1.505(4)
C18B C19B 1.376(5)
C18B H18B 0.9500
C19B C20B 1.375(5)
C19B H19B 0.9500
C20B C21B 1.385(4)
C20B H20B 0.9500
C21B N1B 1.350(4)
C21B C22B 1.494(5)
C22B H22D 0.9800
C22B H22E 0.9800
C22B H22F 0.9800
C23B N3B 1.471(4)
C23B H23C 0.9900
C23B H23D 0.9900
C24B N3B 1.469(4)
C24B C25B 1.502(5)
C24B H24C 0.9900
C24B H24D 0.9900
C25B N2B 1.345(4)
C25B C26B 1.387(5)
C26B C27B 1.371(5)
C26B H26B 0.9500
C27B C28B 1.376(5)
C27B H27B 0.9500
C28B C29B 1.386(5)
C28B H28B 0.9500
C29B N2B 1.354(4)
C29B C30B 1.501(5)
C30B H30D 0.9800
C30B H30E 0.9800
C30B H30F 0.9800
N3B H3D 0.897(18)
P1B F6B 1.589(2)
P1B F4B 1.595(2)
P1B F3B 1.5980(19)
P1B F1B 1.600(2)
P1B F2B 1.604(2)
P1B F5B 1.6066(19)
C1S O1S 1.195(4)
C1S C3S 1.477(5)
C1S C2S 1.493(5)
C2S H2S1 0.9800
C2S H2S2 0.9800
C2S H2S3 0.9800
C3S H3S1 0.9800
C3S H3S2 0.9800
C3S H3S3 0.9800
C4S O2S 1.209(4)
C4S C5S 1.485(4)
C4S C6S 1.490(4)
C5S H5S1 0.9800
C5S H5S2 0.9800
C5S H5S3 0.9800
C6S H6S1 0.9800
C6S H6S2 0.9800
C6S H6S3 0.9800

loop_
_geom_hbond_atom_site_label_D
_geom_hbond_atom_site_label_H
_geom_hbond_atom_site_label_A
_geom_hbond_distance_DH
_geom_hbond_distance_HA
_geom_hbond_distance_DA
_geom_hbond_angle_DHA
_geom_hbond_site_symmetry_A
N3B H3D O2S 0.897(18) 2.03(2) 2.904(3) 163(3) 2_554

loop_
_geom_torsion_atom_site_label_1
_geom_torsion_atom_site_label_2
_geom_torsion_atom_site_label_3
_geom_torsion_atom_site_label_4
_geom_torsion
N1A Rh1 C1A C2A 87.43(18)
C5A Rh1 C1A C2A -72.27(19)
C6A Rh1 C1A C2A -107.5(2)
N2A Rh1 C1A C2A 177.20(19)
N3A Rh1 C1A C2A 21.5(3)
C2A Rh1 C1A C8A 116.9(3)
N1A Rh1 C1A C8A -155.7(2)
C5A Rh1 C1A C8A 44.6(2)
C6A Rh1 C1A C8A 9.3(2)
N2A Rh1 C1A C8A -65.9(3)
N3A Rh1 C1A C8A 138.3(2)
C8A C1A C2A C3A -0.2(5)
Rh1 C1A C2A C3A 104.5(3)
C8A C1A C2A Rh1 -104.7(3)
N1A Rh1 C2A C1A -92.74(18)
C5A Rh1 C2A C1A 106.49(19)
C6A Rh1 C2A C1A 70.2(2)
N3A Rh1 C2A C1A -167.50(17)
C1A Rh1 C2A C3A -118.8(3)
N1A Rh1 C2A C3A 148.5(2)
C5A Rh1 C2A C3A -12.3(2)
C6A Rh1 C2A C3A -48.6(2)
N3A Rh1 C2A C3A 73.7(2)
C1A C2A C3A C4A -70.6(4)
Rh1 C2A C3A C4A 10.6(3)
C1A C2A C3A C9A 111.3(3)
Rh1 C2A C3A C9A -167.5(2)
C9A C3A C4A C12A -1.8(4)
C2A C3A C4A C12A 180.0(3)
C9A C3A C4A C5A 178.1(3)
C2A C3A C4A C5A 0.0(4)
C12A C4A C5A C6A -110.1(4)
C3A C4A C5A C6A 69.9(4)
C12A C4A C5A Rh1 170.0(2)
C3A C4A C5A Rh1 -10.0(3)
C2A Rh1 C5A C6A -106.1(2)
C1A Rh1 C5A C6A -67.6(2)
N1A Rh1 C5A C6A -172.6(3)
N2A Rh1 C5A C6A 71.3(2)
N3A Rh1 C5A C6A 146.9(2)
C2A Rh1 C5A C4A 12.1(2)
C1A Rh1 C5A C4A 50.6(2)
N1A Rh1 C5A C4A -54.4(4)
C6A Rh1 C5A C4A 118.2(3)
N2A Rh1 C5A C4A -170.5(2)
N3A Rh1 C5A C4A -94.9(2)
C4A C5A C6A C7A 1.7(5)
Rh1 C5A C6A C7A 103.6(3)
C4A C5A C6A Rh1 -101.9(3)
C2A Rh1 C6A C5A 72.4(2)
C1A Rh1 C6A C5A 110.7(2)
N1A Rh1 C6A C5A 171.0(3)
N2A Rh1 C6A C5A -111.32(19)
N3A Rh1 C6A C5A -38.9(2)
C2A Rh1 C6A C7A -46.8(3)
C1A Rh1 C6A C7A -8.5(2)
N1A Rh1 C6A C7A 51.9(6)
C5A Rh1 C6A C7A -119.1(3)
N2A Rh1 C6A C7A 129.5(3)
N3A Rh1 C6A C7A -158.1(2)
C5A C6A C7A C8A -73.8(4)
Rh1 C6A C7A C8A 6.4(4)
C5A C6A C7A C13A 108.6(4)
Rh1 C6A C7A C13A -171.2(3)
C13A C7A C8A C16A -0.2(5)
C6A C7A C8A C16A -177.7(3)
C13A C7A C8A C1A 179.1(3)
C6A C7A C8A C1A 1.5(5)
C2A C1A C8A C16A -111.5(4)
Rh1 C1A C8A C16A 170.3(3)
C2A C1A C8A C7A 69.3(4)
Rh1 C1A C8A C7A -8.9(4)
C4A C3A C9A C10A 1.7(4)
C2A C3A C9A C10A 179.8(3)
C3A C9A C10A C11A 0.0(5)
C9A C10A C11A C12A -1.5(5)
C10A C11A C12A C4A 1.4(5)
C3A C4A C12A C11A 0.3(5)
C5A C4A C12A C11A -179.7(3)
C8A C7A C13A C14A 0.9(5)
C6A C7A C13A C14A 178.4(3)
C7A C13A C14A C15A -0.6(5)
C13A C14A C15A C16A -0.5(5)
C7A C8A C16A C15A -0.9(5)
C1A C8A C16A C15A 179.9(3)
C14A C15A C16A C8A 1.2(5)
N1A C17A C18A C19A 0.1(5)
C23A C17A C18A C19A -179.2(3)
C17A C18A C19A C20A 2.3(5)
C18A C19A C20A C21A -1.5(5)
C19A C20A C21A N1A -1.6(5)
C19A C20A C21A C22A 175.4(3)
N1A C17A C23A N3A -31.8(4)
C18A C17A C23A N3A 147.5(3)
N3A C24A C25A N2A -27.0(4)
N3A C24A C25A C26A 157.8(3)
N2A C25A C26A C27A -4.6(5)
C24A C25A C26A C27A 170.3(3)
C25A C26A C27A C28A 0.8(5)
C26A C27A C28A C29A 2.9(5)
C27A C28A C29A N2A -3.0(5)
C27A C28A C29A C30A 176.1(3)
C18A C17A N1A C21A -3.2(5)
C23A C17A N1A C21A 176.1(3)
C18A C17A N1A Rh1 173.5(2)
C23A C17A N1A Rh1 -7.1(3)
C20A C21A N1A C17A 4.0(5)
C22A C21A N1A C17A -173.1(3)
C20A C21A N1A Rh1 -172.3(2)
C22A C21A N1A Rh1 10.7(4)
C2A Rh1 N1A C17A -79.9(2)
C1A Rh1 N1A C17A -120.3(2)
C5A Rh1 N1A C17A -14.7(4)
C6A Rh1 N1A C17A -179.2(4)
N2A Rh1 N1A C17A 103.4(2)
N3A Rh1 N1A C17A 27.4(2)
C2A Rh1 N1A C21A 96.5(3)
C1A Rh1 N1A C21A 56.1(3)
C5A Rh1 N1A C21A 161.7(3)
C6A Rh1 N1A C21A -2.8(6)
N2A Rh1 N1A C21A -80.2(3)
N3A Rh1 N1A C21A -156.2(3)
C28A C29A N2A C25A -0.6(5)
C30A C29A N2A C25A -179.8(3)
C28A C29A N2A Rh1 172.0(2)
C30A C29A N2A Rh1 -7.2(4)
C26A C25A N2A C29A 4.5(5)
C24A C25A N2A C29A -170.5(3)
C26A C25A N2A Rh1 -169.0(3)
C24A C25A N2A Rh1 16.0(4)
C1A Rh1 N2A C29A 19.2(3)
N1A Rh1 N2A C29A 109.9(3)
C5A Rh1 N2A C29A -88.9(3)
C6A Rh1 N2A C29A -53.3(3)
N3A Rh1 N2A C29A -174.7(3)
C1A Rh1 N2A C25A -168.0(2)
N1A Rh1 N2A C25A -77.3(2)
C5A Rh1 N2A C25A 83.9(2)
C6A Rh1 N2A C25A 119.5(2)
N3A Rh1 N2A C25A -1.9(2)
C17A C23A N3A C24A -70.9(3)
C17A C23A N3A Rh1 49.4(3)
C25A C24A N3A C23A 137.4(3)
C25A C24A N3A Rh1 23.8(3)
C2A Rh1 N3A C23A 43.8(2)
C1A Rh1 N3A C23A 29.5(3)
N1A Rh1 N3A C23A -40.99(18)
C5A Rh1 N3A C23A 125.07(19)
C6A Rh1 N3A C23A 147.82(19)
N2A Rh1 N3A C23A -133.5(2)
C2A Rh1 N3A C24A 165.2(2)
C1A Rh1 N3A C24A 150.8(2)
N1A Rh1 N3A C24A 80.3(2)
C5A Rh1 N3A C24A -113.6(2)
C6A Rh1 N3A C24A -90.9(2)
N2A Rh1 N3A C24A -12.2(2)
N1B Rh2 C1B C2B -88.58(19)
C5B Rh2 C1B C2B 72.9(2)
C6B Rh2 C1B C2B 108.2(2)
N3B Rh2 C1B C2B -22.0(3)
N2B Rh2 C1B C2B -179.2(2)
C2B Rh2 C1B C8B -117.1(3)
N1B Rh2 C1B C8B 154.3(2)
C5B Rh2 C1B C8B -44.2(2)
C6B Rh2 C1B C8B -8.9(2)
N3B Rh2 C1B C8B -139.1(2)
N2B Rh2 C1B C8B 63.7(3)
C8B C1B C2B C3B 1.4(5)
Rh2 C1B C2B C3B -103.7(3)
C8B C1B C2B Rh2 105.1(3)
N1B Rh2 C2B C1B 92.19(19)
C5B Rh2 C2B C1B -105.92(19)
C6B Rh2 C2B C1B -69.5(2)
N3B Rh2 C2B C1B 166.75(17)
C1B Rh2 C2B C3B 119.3(3)
N1B Rh2 C2B C3B -148.5(2)
C5B Rh2 C2B C3B 13.4(2)
C6B Rh2 C2B C3B 49.7(3)
N3B Rh2 C2B C3B -74.0(2)
C1B C2B C3B C9B -114.3(4)
Rh2 C2B C3B C9B 164.6(2)
C1B C2B C3B C4B 68.3(4)
Rh2 C2B C3B C4B -12.7(4)
C9B C3B C4B C12B 2.1(5)
C2B C3B C4B C12B 179.6(3)
C9B C3B C4B C5B -175.2(3)
C2B C3B C4B C5B 2.3(4)
C3B C4B C5B C6B -70.5(4)
C12B C4B C5B C6B 112.3(4)
C3B C4B C5B Rh2 8.8(3)
C12B C4B C5B Rh2 -168.5(2)
C2B Rh2 C5B C6B 105.9(2)
C1B Rh2 C5B C6B 67.3(2)
N1B Rh2 C5B C6B 175.0(3)
N3B Rh2 C5B C6B -148.7(2)
N2B Rh2 C5B C6B -72.5(2)
C2B Rh2 C5B C4B -12.1(2)
C1B Rh2 C5B C4B -50.7(2)
N1B Rh2 C5B C4B 57.0(4)
C6B Rh2 C5B C4B -118.0(3)
N3B Rh2 C5B C4B 93.3(2)
N2B Rh2 C5B C4B 169.5(2)
C4B C5B C6B C7B -2.8(5)
Rh2 C5B C6B C7B -104.1(3)
C4B C5B C6B Rh2 101.3(3)
C2B Rh2 C6B C5B -72.8(2)
C1B Rh2 C6B C5B -110.8(2)
N1B Rh2 C6B C5B -174.8(3)
N3B Rh2 C6B C5B 37.4(2)
N2B Rh2 C6B C5B 109.08(19)
C2B Rh2 C6B C7B 46.0(3)
C1B Rh2 C6B C7B 8.0(2)
N1B Rh2 C6B C7B -56.0(5)
C5B Rh2 C6B C7B 118.8(3)
N3B Rh2 C6B C7B 156.2(2)
N2B Rh2 C6B C7B -132.1(2)
C5B C6B C7B C8B 74.8(4)
Rh2 C6B C7B C8B -5.8(4)
C5B C6B C7B C13B -107.2(4)
Rh2 C6B C7B C13B 172.3(3)
C13B C7B C8B C16B -0.6(5)
C6B C7B C8B C16B 177.5(3)
C13B C7B C8B C1B -179.8(3)
C6B C7B C8B C1B -1.7(5)
C2B C1B C8B C7B -69.8(4)
Rh2 C1B C8B C7B 8.7(4)
C2B C1B C8B C16B 111.0(4)
Rh2 C1B C8B C16B -170.4(3)
C4B C3B C9B C10B -1.9(5)
C2B C3B C9B C10B -179.3(3)
C3B C9B C10B C11B 0.0(5)
C9B C10B C11B C12B 1.8(5)
C10B C11B C12B C4B -1.6(5)
C3B C4B C12B C11B -0.3(5)
C5B C4B C12B C11B 176.9(3)
C8B C7B C13B C14B 0.6(5)
C6B C7B C13B C14B -177.4(3)
C7B C13B C14B C15B -0.5(5)
C13B C14B C15B C16B 0.3(5)
C14B C15B C16B C8B -0.3(5)
C7B C8B C16B C15B 0.5(5)
C1B C8B C16B C15B 179.6(3)
N1B C17B C18B C19B -0.5(5)
C23B C17B C18B C19B 176.6(3)
C17B C18B C19B C20B -3.0(5)
C18B C19B C20B C21B 2.9(5)
C19B C20B C21B N1B 0.8(5)
C19B C20B C21B C22B -176.9(3)
N1B C17B C23B N3B 31.7(4)
C18B C17B C23B N3B -145.6(3)
N3B C24B C25B N2B 31.0(4)
N3B C24B C25B C26B -154.1(3)
N2B C25B C26B C27B 0.6(5)
C24B C25B C26B C27B -174.1(3)
C25B C26B C27B C28B 2.0(5)
C26B C27B C28B C29B -2.5(5)
C27B C28B C29B N2B 0.4(5)
C27B C28B C29B C30B -179.5(3)
C20B C21B N1B C17B -4.3(4)
C22B C21B N1B C17B 173.5(3)
C20B C21B N1B Rh2 174.8(2)
C22B C21B N1B Rh2 -7.4(4)
C18B C17B N1B C21B 4.2(4)
C23B C17B N1B C21B -173.1(3)
C18B C17B N1B Rh2 -175.1(2)
C23B C17B N1B Rh2 7.6(3)
C2B Rh2 N1B C21B -101.9(3)
C1B Rh2 N1B C21B -61.6(3)
C5B Rh2 N1B C21B -169.7(3)
C6B Rh2 N1B C21B 0.6(5)
N3B Rh2 N1B C21B 152.5(3)
N2B Rh2 N1B C21B 76.3(3)
C2B Rh2 N1B C17B 77.3(2)
C1B Rh2 N1B C17B 117.6(2)
C5B Rh2 N1B C17B 9.5(4)
C6B Rh2 N1B C17B 179.8(3)
N3B Rh2 N1B C17B -28.3(2)
N2B Rh2 N1B C17B -104.5(2)
C26B C25B N2B C29B -2.7(5)
C24B C25B N2B C29B 172.0(3)
C26B C25B N2B Rh2 167.7(3)
C24B C25B N2B Rh2 -17.5(4)
C28B C29B N2B C25B 2.2(5)
C30B C29B N2B C25B -177.9(3)
C28B C29B N2B Rh2 -166.9(2)
C30B C29B N2B Rh2 13.0(4)
C1B Rh2 N2B C25B 167.6(2)
N1B Rh2 N2B C25B 76.0(2)
C5B Rh2 N2B C25B -86.1(2)
C6B Rh2 N2B C25B -122.1(2)
N3B Rh2 N2B C25B 1.2(2)
C1B Rh2 N2B C29B -22.9(4)
N1B Rh2 N2B C29B -114.5(3)
C5B Rh2 N2B C29B 83.4(3)
C6B Rh2 N2B C29B 47.4(3)
N3B Rh2 N2B C29B 170.8(3)
C25B C24B N3B C23B -141.2(3)
C25B C24B N3B Rh2 -27.7(3)
C17B C23B N3B C24B 68.8(3)
C17B C23B N3B Rh2 -50.5(3)
C2B Rh2 N3B C24B -164.3(2)
C1B Rh2 N3B C24B -149.7(2)
N1B Rh2 N3B C24B -78.1(2)
C5B Rh2 N3B C24B 113.7(2)
C6B Rh2 N3B C24B 91.8(2)
N2B Rh2 N3B C24B 14.7(2)
C2B Rh2 N3B C23B -43.9(2)
C1B Rh2 N3B C23B -29.3(3)
N1B Rh2 N3B C23B 42.36(18)
C5B Rh2 N3B C23B -125.87(19)
C6B Rh2 N3B C23B -147.82(19)
N2B Rh2 N3B C23B 135.1(2)
